data_7704824
loop_
_publ_author_name
'Huang, Xianqiang'
'Qi, Yuquan'
'Gu, Yuxiao'
'Gong, Shuwen'
'Shen, Guodong'
'Li, Qiang'
'Li, Jikun'

_publ_section_title
;
 Imidazole-directed fabrication of three polyoxovanadate-based copper
 frameworks as efficient catalysts for constructing C-N bonds.
;
_journal_issue 31
_journal_name_full 'Dalton transactions (Cambridge, England : 2003)'
_journal_page_first 10970
_journal_page_last 10976
_journal_paper_doi 10.1039/d0dt02162h
_journal_volume 49
_journal_year 2020
_chemical_formula_sum 'C48 H80 Cu N16 O28 V10'
_chemical_formula_weight 1902.22
_space_group_crystal_system orthorhombic
_space_group_IT_number 56
_space_group_name_Hall '-P 2ab 2ac'
_space_group_name_H-M_alt 'P c c n'
_atom_sites_solution_hydrogens geom
_audit_creation_method SHELXL-2018/3
_audit_update_record
;
2020-06-15 deposited with the CCDC.	2020-07-13 downloaded from the CCDC.
;
_cell_angle_alpha 90
_cell_angle_beta 90
_cell_angle_gamma 90
_cell_formula_units_Z 4
_cell_length_a 21.7725(7)
_cell_length_b 21.9575(9)
_cell_length_c 14.8458(6)
_cell_measurement_reflns_used 6452
_cell_measurement_temperature 293(2)
_cell_measurement_theta_max 71.3120
_cell_measurement_theta_min 2.8300
_cell_volume 7097.3(5)
_computing_structure_refinement 'SHELXL-2018/3 (Sheldrick, 2018)'
_diffrn_ambient_temperature 293(2)
_diffrn_measured_fraction_theta_full 1.000
_diffrn_measured_fraction_theta_max 1.000
_diffrn_measurement_device_type 'CCD area detector'
_diffrn_measurement_method 'phi and omega scans'
_diffrn_radiation_type CuK\a
_diffrn_radiation_wavelength 1.54178
_diffrn_reflns_av_R_equivalents 0.1063
_diffrn_reflns_av_unetI/netI 0.0542
_diffrn_reflns_Laue_measured_fraction_full 1.000
_diffrn_reflns_Laue_measured_fraction_max 1.000
_diffrn_reflns_limit_h_max 25
_diffrn_reflns_limit_h_min -25
_diffrn_reflns_limit_k_max 26
_diffrn_reflns_limit_k_min -26
_diffrn_reflns_limit_l_max 13
_diffrn_reflns_limit_l_min -17
_diffrn_reflns_number 44486
_diffrn_reflns_point_group_measured_fraction_full 1.000
_diffrn_reflns_point_group_measured_fraction_max 1.000
_diffrn_reflns_theta_full 66.000
_diffrn_reflns_theta_max 66.000
_diffrn_reflns_theta_min 2.858
_exptl_absorpt_coefficient_mu 11.617
_exptl_absorpt_correction_T_max 0.215
_exptl_absorpt_correction_T_min 0.183
_exptl_absorpt_correction_type multi-scan
_exptl_absorpt_process_details sadabs
_exptl_crystal_colour blue
_exptl_crystal_density_diffrn 1.780
_exptl_crystal_description block
_exptl_crystal_F_000 3852
_exptl_crystal_size_max 0.220
_exptl_crystal_size_mid 0.200
_exptl_crystal_size_min 0.190
_refine_diff_density_max 1.389
_refine_diff_density_min -1.092
_refine_diff_density_rms 0.128
_refine_ls_extinction_method none
_refine_ls_goodness_of_fit_ref 1.040
_refine_ls_hydrogen_treatment constr
_refine_ls_matrix_type full
_refine_ls_number_parameters 470
_refine_ls_number_reflns 6194
_refine_ls_number_restraints 1183
_refine_ls_restrained_S_all 1.083
_refine_ls_R_factor_all 0.0890
_refine_ls_R_factor_gt 0.0650
_refine_ls_shift/su_max 0.004
_refine_ls_shift/su_mean 0.000
_refine_ls_structure_factor_coef Fsqd
_refine_ls_weighting_details 'w=1/[\s^2^(Fo^2^)+(0.1071P)^2^+10.4452P] where P=(Fo^2^+2Fc^2^)/3'
_refine_ls_weighting_scheme calc
_refine_ls_wR_factor_gt 0.1738
_refine_ls_wR_factor_ref 0.1946
_reflns_Friedel_coverage 0.000
_reflns_number_gt 4522
_reflns_number_total 6194
_reflns_threshold_expression 'I > 2\s(I)'
_cod_data_source_file d0dt02162h2.cif
_cod_data_source_block 170225h
_cod_depositor_comments 'Adding full bibliography for 7704823--7704825.cif.'
_cod_database_code 7704824
_shelx_shelxl_version_number 2018/3
_shelx_space_group_comment
;
The symmetry employed for this shelxl refinement is uniquely defined
by the following loop, which should always be used as a source of
symmetry information in preference to the above space-group names.
They are only intended as comments.
;
_shelx_estimated_absorpt_t_min 0.184
_shelx_estimated_absorpt_t_max 0.216

loop_
_space_group_symop_operation_xyz
'x, y, z'
'-x+1/2, -y+1/2, z'
'-x, y+1/2, -z+1/2'
'x+1/2, -y, -z+1/2'
'-x, -y, -z'
'x-1/2, y-1/2, -z'
'x, -y-1/2, z-1/2'
'-x-1/2, y, z-1/2'

loop_
_atom_site_label
_atom_site_type_symbol
_atom_site_fract_x
_atom_site_fract_y
_atom_site_fract_z
_atom_site_U_iso_or_equiv
_atom_site_adp_type
_atom_site_occupancy
_atom_site_site_symmetry_order
_atom_site_calc_flag
_atom_site_refinement_flags_posn
_atom_site_refinement_flags_adp
_atom_site_refinement_flags_occupancy
_atom_site_disorder_assembly
_atom_site_disorder_group
N6 N 0.5428(3) 0.6866(3) 0.6659(4) 0.0587(15) Uani 1 1 d D U . . .
V1 V 0.48485(5) 0.47586(5) 0.72830(7) 0.0351(3) Uani 1 1 d . U . . .
V2 V 0.51374(5) 0.38708(4) 0.57325(7) 0.0347(3) Uani 1 1 d . U . . .
V3 V 0.55819(4) 0.52148(4) 0.56326(7) 0.0305(3) Uani 1 1 d . U . . .
V4 V 0.57781(5) 0.43084(5) 0.39950(7) 0.0346(3) Uani 1 1 d . U . . .
V5 V 0.61988(5) 0.56992(5) 0.39185(7) 0.0368(3) Uani 1 1 d . U . . .
Cu1 Cu 0.500000 0.500000 1.000000 0.0382(3) Uani 1 2 d S U P . .
N1 N 0.5386(2) 0.4178(2) 1.0188(4) 0.0413(11) Uani 1 1 d . U . . .
N2 N 0.5710(2) 0.3372(3) 1.0930(4) 0.0450(12) Uani 1 1 d . U . . .
N3 N 0.5839(2) 0.5380(2) 0.9901(4) 0.0414(12) Uani 1 1 d . U . . .
N4 N 0.6741(2) 0.5769(3) 1.0218(4) 0.0524(14) Uani 1 1 d . U . . .
N5 N 0.5693(3) 0.7210(3) 0.7876(5) 0.0715(18) Uani 1 1 d . U . . .
N7 N 0.7517(3) 0.4383(3) 0.6272(5) 0.0693(18) Uani 1 1 d . U . . .
N8 N 0.7153(4) 0.4554(4) 0.7631(6) 0.089(2) Uani 1 1 d . U . . .
O1 O 0.5004(2) 0.4790(2) 0.8351(3) 0.0436(10) Uani 1 1 d . U . . .
O2 O 0.52457(18) 0.40486(19) 0.6903(3) 0.0377(9) Uani 1 1 d . U . . .
O3 O 0.56337(17) 0.51801(18) 0.6761(3) 0.0357(9) Uani 1 1 d . U . . .
O4 O 0.5440(2) 0.32067(19) 0.5601(3) 0.0460(11) Uani 1 1 d . U . . .
O5 O 0.50535(17) 0.59326(17) 0.5568(3) 0.0323(8) Uani 1 1 d D U . . .
O6 O 0.58149(16) 0.44022(17) 0.5346(3) 0.0323(8) Uani 1 1 d . U . . .
O7 O 0.62252(17) 0.55740(19) 0.5267(3) 0.0378(9) Uani 1 1 d . U . . .
O8 O 0.52878(17) 0.51929(17) 0.4263(2) 0.0311(8) Uani 1 1 d . U . . .
O9 O 0.56923(18) 0.63306(19) 0.4124(3) 0.0391(9) Uani 1 1 d . U . . .
O10 O 0.58916(18) 0.55980(19) 0.2743(3) 0.0379(9) Uani 1 1 d . U . . .
O11 O 0.6854(2) 0.6018(2) 0.3755(3) 0.0481(11) Uani 1 1 d . U . . .
O12 O 0.54863(18) 0.44609(19) 0.2887(3) 0.0373(9) Uani 1 1 d . U . . .
O13 O 0.6089(2) 0.3652(2) 0.3864(3) 0.0484(11) Uani 1 1 d . U . . .
O14 O 0.64358(18) 0.48429(19) 0.3900(3) 0.0378(9) Uani 1 1 d . U . . .
C1 C 0.5485(3) 0.3935(3) 1.0984(5) 0.0458(15) Uani 1 1 d . U . . .
H1 H 0.540747 0.413450 1.152510 0.055 Uiso 1 1 calc R U . . .
C2 C 0.5557(3) 0.3730(3) 0.9587(5) 0.0517(16) Uani 1 1 d . U . . .
H2 H 0.553964 0.376505 0.896302 0.062 Uiso 1 1 calc R U . . .
C3 C 0.5753(3) 0.3238(3) 1.0032(5) 0.0546(17) Uani 1 1 d . U . . .
H3 H 0.589105 0.287564 0.978029 0.066 Uiso 1 1 calc R U . . .
C4 C 0.5828(3) 0.2964(3) 1.1706(5) 0.0518(16) Uani 1 1 d . U . . .
H4A H 0.554753 0.262176 1.167860 0.062 Uiso 1 1 calc R U . . .
H4B H 0.574575 0.318446 1.225961 0.062 Uiso 1 1 calc R U . . .
C5 C 0.6471(4) 0.2731(4) 1.1729(6) 0.076(2) Uani 1 1 d . U . . .
H5A H 0.675298 0.306615 1.183171 0.092 Uiso 1 1 calc R U . . .
H5B H 0.657243 0.254701 1.115334 0.092 Uiso 1 1 calc R U . . .
C6 C 0.6542(5) 0.2256(5) 1.2482(7) 0.100(3) Uani 1 1 d . U . . .
H6A H 0.641763 0.243215 1.304568 0.149 Uiso 1 1 calc R U . . .
H6B H 0.696397 0.213138 1.252110 0.149 Uiso 1 1 calc R U . . .
H6C H 0.628949 0.190930 1.235161 0.149 Uiso 1 1 calc R U . . .
C7 C 0.6191(3) 0.5591(3) 1.0546(5) 0.0487(15) Uani 1 1 d . U . . .
H7 H 0.607784 0.561457 1.114892 0.058 Uiso 1 1 calc R U . . .
C8 C 0.6177(3) 0.5430(3) 0.9129(5) 0.0490(15) Uani 1 1 d . U . . .
H8 H 0.604124 0.531570 0.856008 0.059 Uiso 1 1 calc R U . . .
C9 C 0.6729(3) 0.5666(3) 0.9305(5) 0.0530(16) Uani 1 1 d . U . . .
H9 H 0.704134 0.574387 0.889429 0.064 Uiso 1 1 calc R U . . .
C10 C 0.7282(4) 0.6003(4) 1.0702(6) 0.071(2) Uani 1 1 d . U . . .
H10A H 0.758187 0.567837 1.075167 0.085 Uiso 1 1 calc R U . . .
H10B H 0.746523 0.632651 1.034730 0.085 Uiso 1 1 calc R U . . .
C11 C 0.7153(4) 0.6236(5) 1.1599(6) 0.083(2) Uani 1 1 d . U . . .
H11A H 0.698029 0.591513 1.196966 0.100 Uiso 1 1 calc R U . . .
H11B H 0.685545 0.656418 1.156223 0.100 Uiso 1 1 calc R U . . .
C12 C 0.7753(5) 0.6473(6) 1.2028(7) 0.117(4) Uani 1 1 d . U . . .
H12A H 0.804509 0.614631 1.206536 0.176 Uiso 1 1 calc R U . . .
H12B H 0.766840 0.662455 1.262173 0.176 Uiso 1 1 calc R U . . .
H12C H 0.791852 0.679466 1.166401 0.176 Uiso 1 1 calc R U . . .
C13 C 0.5619(4) 0.6699(4) 0.7417(6) 0.067(2) Uani 1 1 d . U . . .
H13 H 0.569181 0.630367 0.761338 0.081 Uiso 1 1 calc R U . . .
C14 C 0.5530(4) 0.7691(4) 0.7329(6) 0.066(2) Uani 1 1 d . U . . .
H14 H 0.555359 0.810276 0.747174 0.079 Uiso 1 1 calc R U . . .
C15 C 0.5332(4) 0.7453(4) 0.6558(6) 0.0659(19) Uani 1 1 d . U . . .
H15 H 0.516455 0.765399 0.606475 0.079 Uiso 1 1 calc R U . . .
C16 C 0.5861(5) 0.7234(4) 0.8918(7) 0.081(2) Uani 1 1 d . U . . .
H16A H 0.559093 0.751374 0.923230 0.097 Uiso 1 1 calc R U . . .
H16B H 0.582119 0.683376 0.918766 0.097 Uiso 1 1 calc R U . . .
C17 C 0.6481(5) 0.7439(5) 0.8965(7) 0.094(3) Uani 1 1 d . U . . .
H17A H 0.653707 0.780713 0.861291 0.113 Uiso 1 1 calc R U . . .
H17B H 0.676050 0.712896 0.874507 0.113 Uiso 1 1 calc R U . . .
C18 C 0.6589(5) 0.7566(5) 1.0000(6) 0.092(3) Uani 1 1 d . U . . .
H18A H 0.640917 0.724459 1.034897 0.138 Uiso 1 1 calc R U . . .
H18B H 0.640242 0.794715 1.016135 0.138 Uiso 1 1 calc R U . . .
H18C H 0.702231 0.758507 1.011895 0.138 Uiso 1 1 calc R U . . .
C19 C 0.6990(4) 0.4430(4) 0.6772(6) 0.071(2) Uani 1 1 d . U . . .
H19 H 0.659071 0.438416 0.655856 0.085 Uiso 1 1 calc R U . . .
C20 C 0.7784(3) 0.4578(3) 0.7643(5) 0.0495(16) Uani 1 1 d . U . . .
H20 H 0.802446 0.466005 0.814582 0.059 Uiso 1 1 calc R U . . .
C21 C 0.7987(4) 0.4467(4) 0.6848(6) 0.071(2) Uani 1 1 d . U . . .
H21 H 0.840047 0.444831 0.669199 0.085 Uiso 1 1 calc R U . . .
C22 C 0.7566(5) 0.4221(5) 0.5304(6) 0.089(2) Uani 1 1 d . U . . .
H22A H 0.798815 0.426569 0.510644 0.107 Uiso 1 1 calc R U . . .
H22B H 0.731264 0.449411 0.494901 0.107 Uiso 1 1 calc R U . . .
C23 C 0.7353(5) 0.3558(5) 0.5159(7) 0.103(3) Uani 1 1 d . U . . .
H23A H 0.756666 0.329383 0.557976 0.123 Uiso 1 1 calc R U . . .
H23B H 0.691680 0.352814 0.528224 0.123 Uiso 1 1 calc R U . . .
C24 C 0.7475(7) 0.3349(6) 0.4230(9) 0.138(5) Uani 1 1 d . U . . .
H24A H 0.727102 0.361455 0.381214 0.207 Uiso 1 1 calc R U . . .
H24B H 0.732291 0.294169 0.415695 0.207 Uiso 1 1 calc R U . . .
H24C H 0.790882 0.335584 0.411825 0.207 Uiso 1 1 calc R U . . .

loop_
_atom_site_aniso_label
_atom_site_aniso_U_11
_atom_site_aniso_U_22
_atom_site_aniso_U_33
_atom_site_aniso_U_23
_atom_site_aniso_U_13
_atom_site_aniso_U_12
N6 0.052(3) 0.052(3) 0.072(4) -0.007(3) 0.010(3) -0.001(3)
V1 0.0296(5) 0.0388(6) 0.0370(6) 0.0014(4) -0.0010(4) -0.0008(4)
V2 0.0321(5) 0.0292(5) 0.0430(6) 0.0029(4) -0.0007(4) 0.0017(4)
V3 0.0223(5) 0.0306(5) 0.0385(6) -0.0013(4) -0.0018(4) 0.0003(4)
V4 0.0289(5) 0.0352(6) 0.0397(6) -0.0028(4) 0.0019(4) 0.0059(4)
V5 0.0259(5) 0.0416(6) 0.0429(6) 0.0024(5) -0.0012(4) -0.0031(4)
Cu1 0.0256(6) 0.0381(7) 0.0510(8) 0.0005(6) 0.0008(5) -0.0020(5)
N1 0.037(3) 0.036(3) 0.051(3) 0.000(2) -0.003(2) 0.000(2)
N2 0.044(3) 0.041(3) 0.050(3) -0.001(2) 0.000(2) 0.002(2)
N3 0.028(2) 0.041(3) 0.055(3) 0.000(2) 0.001(2) -0.003(2)
N4 0.031(3) 0.064(3) 0.062(3) -0.007(3) 0.001(3) -0.011(2)
N5 0.075(4) 0.055(4) 0.085(4) -0.031(3) -0.023(3) 0.013(3)
N7 0.061(4) 0.075(4) 0.072(4) -0.012(3) -0.024(3) 0.008(3)
N8 0.073(4) 0.097(5) 0.098(5) -0.023(4) -0.017(4) 0.014(4)
O1 0.037(2) 0.047(2) 0.047(2) 0.0032(19) -0.0011(19) -0.0019(18)
O2 0.032(2) 0.039(2) 0.042(2) 0.0047(18) -0.0002(17) 0.0029(17)
O3 0.0271(18) 0.036(2) 0.043(2) -0.0036(17) -0.0017(16) 0.0009(15)
O4 0.048(3) 0.031(2) 0.058(3) 0.002(2) 0.001(2) 0.0059(19)
O5 0.0271(18) 0.033(2) 0.036(2) 0.0019(16) 0.0012(16) 0.0001(15)
O6 0.0247(18) 0.0294(19) 0.043(2) 0.0004(16) -0.0017(16) 0.0047(15)
O7 0.0230(18) 0.042(2) 0.049(2) -0.0029(18) -0.0022(17) -0.0036(16)
O8 0.0258(17) 0.034(2) 0.0336(19) 0.0043(16) -0.0042(15) 0.0017(15)
O9 0.034(2) 0.037(2) 0.046(2) 0.0045(18) -0.0010(18) -0.0054(17)
O10 0.028(2) 0.043(2) 0.042(2) 0.0008(18) 0.0006(17) -0.0024(17)
O11 0.031(2) 0.059(3) 0.055(3) 0.003(2) -0.001(2) -0.007(2)
O12 0.033(2) 0.040(2) 0.039(2) -0.0038(18) -0.0001(17) 0.0026(17)
O13 0.046(3) 0.046(3) 0.054(3) -0.005(2) 0.000(2) 0.014(2)
O14 0.0279(19) 0.043(2) 0.042(2) 0.0009(18) 0.0034(17) 0.0039(17)
C1 0.045(3) 0.039(3) 0.054(4) -0.006(3) 0.001(3) -0.001(3)
C2 0.053(4) 0.049(4) 0.053(4) -0.006(3) 0.000(3) 0.007(3)
C3 0.062(4) 0.048(4) 0.054(4) -0.003(3) 0.002(3) 0.013(3)
C4 0.055(4) 0.044(3) 0.056(4) 0.002(3) -0.008(3) 0.001(3)
C5 0.068(5) 0.077(5) 0.085(5) 0.018(4) -0.007(4) 0.008(4)
C6 0.098(8) 0.088(7) 0.113(8) 0.035(6) -0.024(6) 0.025(6)
C7 0.035(3) 0.054(4) 0.057(4) -0.009(3) 0.000(3) -0.008(3)
C8 0.036(3) 0.060(4) 0.052(3) -0.001(3) 0.003(3) -0.004(3)
C9 0.038(3) 0.061(4) 0.060(4) 0.001(3) 0.011(3) -0.011(3)
C10 0.046(4) 0.086(5) 0.081(5) -0.013(4) -0.003(4) -0.018(4)
C11 0.067(5) 0.102(6) 0.081(5) -0.004(5) -0.004(4) -0.026(5)
C12 0.107(9) 0.160(11) 0.084(7) -0.006(7) -0.021(6) -0.067(8)
C13 0.070(4) 0.054(4) 0.077(4) -0.007(4) -0.016(4) 0.014(4)
C14 0.072(4) 0.045(4) 0.080(5) -0.022(4) -0.001(4) -0.008(3)
C15 0.079(5) 0.049(4) 0.069(4) -0.002(4) -0.001(4) 0.001(4)
C16 0.081(5) 0.059(4) 0.103(5) -0.010(4) 0.005(5) 0.005(4)
C17 0.084(6) 0.068(5) 0.131(7) -0.024(5) 0.013(6) 0.005(5)
C18 0.084(6) 0.092(7) 0.100(7) -0.019(6) -0.029(6) 0.020(5)
C19 0.052(4) 0.075(4) 0.086(5) -0.025(4) -0.024(4) 0.010(3)
C20 0.038(3) 0.054(4) 0.057(4) -0.016(3) -0.025(3) 0.006(3)
C21 0.046(4) 0.077(5) 0.089(5) -0.007(4) -0.024(4) 0.001(4)
C22 0.085(5) 0.100(5) 0.081(5) -0.005(5) -0.014(5) -0.009(5)
C23 0.109(6) 0.110(6) 0.089(6) -0.035(5) -0.044(5) 0.045(5)
C24 0.133(10) 0.146(10) 0.135(10) -0.039(8) -0.024(8) 0.051(9)

loop_
_atom_type_symbol
_atom_type_description
_atom_type_scat_dispersion_real
_atom_type_scat_dispersion_imag
_atom_type_scat_source
C C 0.0181 0.0091 'International Tables Vol C Tables 4.2.6.8 and 6.1.1.4'
H H 0.0000 0.0000 'International Tables Vol C Tables 4.2.6.8 and 6.1.1.4'
N N 0.0311 0.0180 'International Tables Vol C Tables 4.2.6.8 and 6.1.1.4'
O O 0.0492 0.0322 'International Tables Vol C Tables 4.2.6.8 and 6.1.1.4'
Cu Cu -1.9646 0.5888 'International Tables Vol C Tables 4.2.6.8 and 6.1.1.4'
V V 0.0687 2.1097 'International Tables Vol C Tables 4.2.6.8 and 6.1.1.4'

loop_
_geom_angle_atom_site_label_1
_geom_angle_atom_site_label_2
_geom_angle_atom_site_label_3
_geom_angle
_geom_angle_site_symmetry_1
_geom_angle_site_symmetry_3
_geom_angle_publ_flag
C13 N6 C15 116.1(7) . . ?
O1 V1 O10 103.1(2) . 5_666 ?
O1 V1 O2 103.5(2) . . ?
O10 V1 O2 92.58(19) 5_666 . ?
O1 V1 O12 100.0(2) . 5_666 ?
O10 V1 O12 92.68(19) 5_666 5_666 ?
O2 V1 O12 154.06(18) . 5_666 ?
O1 V1 O3 99.97(19) . . ?
O10 V1 O3 156.87(18) 5_666 . ?
O2 V1 O3 83.06(17) . . ?
O12 V1 O3 82.17(16) 5_666 . ?
O1 V1 O8 173.12(19) . 5_666 ?
O10 V1 O8 83.30(16) 5_666 5_666 ?
O2 V1 O8 78.40(16) . 5_666 ?
O12 V1 O8 77.03(16) 5_666 5_666 ?
O3 V1 O8 73.57(15) . 5_666 ?
O1 V1 V5 137.53(16) . 5_666 ?
O10 V1 V5 34.40(13) 5_666 5_666 ?
O2 V1 V5 83.98(13) . 5_666 ?
O12 V1 V5 86.14(13) 5_666 5_666 ?
O3 V1 V5 122.49(12) . 5_666 ?
O8 V1 V5 48.94(10) 5_666 5_666 ?
O1 V1 V2 135.55(16) . . ?
O10 V1 V2 83.73(14) 5_666 . ?
O2 V1 V2 32.09(13) . . ?
O12 V1 V2 123.78(13) 5_666 . ?
O3 V1 V2 80.57(11) . . ?
O8 V1 V2 46.78(10) 5_666 . ?
V5 V1 V2 60.63(3) 5_666 . ?
O1 V1 V3 130.77(16) . . ?
O10 V1 V3 126.07(13) 5_666 . ?
O2 V1 V3 78.01(13) . . ?
O12 V1 V3 78.38(13) 5_666 . ?
O3 V1 V3 30.81(11) . . ?
O8 V1 V3 42.78(10) 5_666 . ?
V5 V1 V3 91.68(4) 5_666 . ?
V2 V1 V3 60.49(3) . . ?
O1 V1 V4 131.34(16) . 5_666 ?
O10 V1 V4 83.10(14) 5_666 5_666 ?
O2 V1 V4 124.65(13) . 5_666 ?
O12 V1 V4 31.44(12) 5_666 5_666 ?
O3 V1 V4 80.84(11) . 5_666 ?
O8 V1 V4 46.26(10) 5_666 5_666 ?
V5 V1 V4 62.24(3) 5_666 5_666 ?
V2 V1 V4 92.90(4) . 5_666 ?
V3 V1 V4 61.92(3) . 5_666 ?
O4 V2 O2 105.1(2) . . ?
O4 V2 O9 101.2(2) . 5_666 ?
O2 V2 O9 93.91(19) . 5_666 ?
O4 V2 O6 101.2(2) . . ?
O2 V2 O6 93.15(18) . . ?
O9 V2 O6 153.80(17) 5_666 . ?
O4 V2 O5 99.3(2) . 5_666 ?
O2 V2 O5 154.74(18) . 5_666 ?
O9 V2 O5 87.73(17) 5_666 5_666 ?
O6 V2 O5 75.45(16) . 5_666 ?
O4 V2 O8 173.2(2) . 5_666 ?
O2 V2 O8 81.53(16) . 5_666 ?
O9 V2 O8 79.56(16) 5_666 5_666 ?
O6 V2 O8 76.58(15) . 5_666 ?
O5 V2 O8 73.97(15) 5_666 5_666 ?
O4 V2 V1 138.29(17) . . ?
O2 V2 V1 33.57(13) . . ?
O9 V2 V1 82.39(14) 5_666 . ?
O6 V2 V1 89.76(12) . . ?
O5 V2 V1 122.44(11) 5_666 . ?
O8 V2 V1 48.46(10) 5_666 . ?
O4 V2 V4 89.73(17) . . ?
O2 V2 V4 132.96(14) . . ?
O9 V2 V4 127.21(14) 5_666 . ?
O6 V2 V4 39.84(12) . . ?
O5 V2 V4 39.48(11) 5_666 . ?
O8 V2 V4 84.51(10) 5_666 . ?
V1 V2 V4 121.32(4) . . ?
O4 V2 V5 132.75(17) . 5_666 ?
O2 V2 V5 84.00(13) . 5_666 ?
O9 V2 V5 31.56(13) 5_666 5_666 ?
O6 V2 V5 124.87(11) . 5_666 ?
O5 V2 V5 84.36(11) 5_666 5_666 ?
O8 V2 V5 48.47(10) 5_666 5_666 ?
V1 V2 V5 59.42(3) . 5_666 ?
V4 V2 V5 117.96(4) . 5_666 ?
O4 V2 V3 136.52(17) . . ?
O2 V2 V3 78.41(14) . . ?
O9 V2 V3 122.01(14) 5_666 . ?
O6 V2 V3 35.84(11) . . ?
O5 V2 V3 79.38(11) 5_666 . ?
O8 V2 V3 42.48(10) 5_666 . ?
V1 V2 V3 59.92(3) . . ?
V4 V2 V3 61.57(3) . . ?
V5 V2 V3 90.63(4) 5_666 . ?
O3 V3 O7 106.6(2) . . ?
O3 V3 O6 99.35(18) . . ?
O7 V3 O6 98.29(18) . . ?
O3 V3 O5 97.20(18) . . ?
O7 V3 O5 95.47(18) . . ?
O6 V3 O5 154.45(16) . . ?
O3 V3 O8 88.13(17) . 5_666 ?
O7 V3 O8 165.03(18) . 5_666 ?
O6 V3 O8 81.79(15) . 5_666 ?
O5 V3 O8 79.43(15) . 5_666 ?
O3 V3 O8 165.83(17) . . ?
O7 V3 O8 87.30(17) . . ?
O6 V3 O8 81.12(16) . . ?
O5 V3 O8 78.13(15) . . ?
O8 V3 O8 77.90(16) 5_666 . ?
O3 V3 V5 144.40(14) . . ?
O7 V3 V5 37.98(14) . . ?
O6 V3 V5 91.31(12) . . ?
O5 V3 V5 86.39(12) . . ?
O8 V3 V5 127.16(11) 5_666 . ?
O8 V3 V5 49.33(10) . . ?
O3 V3 V1 39.65(13) . . ?
O7 V3 V1 146.19(15) . . ?
O6 V3 V1 90.63(12) . . ?
O5 V3 V1 89.79(12) . . ?
O8 V3 V1 48.50(10) 5_666 . ?
O8 V3 V1 126.40(11) . . ?
V5 V3 V1 174.85(4) . . ?
O3 V3 V2 86.00(14) . . ?
O7 V3 V2 135.51(15) . . ?
O6 V3 V2 37.23(11) . . ?
O5 V3 V2 125.79(11) . . ?
O8 V3 V2 46.47(10) 5_666 . ?
O8 V3 V2 86.02(11) . . ?
V5 V3 V2 120.33(4) . . ?
V1 V3 V2 59.59(3) . . ?
O13 V4 O12 101.9(2) . . ?
O13 V4 O14 103.5(2) . . ?
O12 V4 O14 94.89(19) . . ?
O13 V4 O5 100.6(2) . 5_666 ?
O12 V4 O5 91.52(17) . 5_666 ?
O14 V4 O5 153.18(17) . 5_666 ?
O13 V4 O6 101.3(2) . . ?
O12 V4 O6 154.96(17) . . ?
O14 V4 O6 88.89(17) . . ?
O5 V4 O6 74.90(15) 5_666 . ?
O13 V4 O8 175.2(2) . . ?
O12 V4 O8 80.39(16) . . ?
O14 V4 O8 80.44(16) . . ?
O5 V4 O8 74.99(15) 5_666 . ?
O6 V4 O8 75.84(14) . . ?
O13 V4 V2 90.69(17) . . ?
O12 V4 V2 131.62(13) . . ?
O14 V4 V2 127.53(13) . . ?
O5 V4 V2 40.10(11) 5_666 . ?
O6 V4 V2 38.63(11) . . ?
O8 V4 V2 84.65(10) . . ?
O13 V4 V1 134.70(17) . 5_666 ?
O12 V4 V1 33.09(13) . 5_666 ?
O14 V4 V1 82.84(13) . 5_666 ?
O5 V4 V1 88.58(12) 5_666 5_666 ?
O6 V4 V1 123.85(11) . 5_666 ?
O8 V4 V1 48.01(10) . 5_666 ?
V2 V4 V1 121.14(4) . 5_666 ?
O11 V5 O9 103.6(2) . . ?
O11 V5 O10 103.1(2) . . ?
O9 V5 O10 91.76(19) . . ?
O11 V5 O14 100.5(2) . . ?
O9 V5 O14 155.29(18) . . ?
O10 V5 O14 88.10(18) . . ?
O11 V5 O7 100.6(2) . . ?
O9 V5 O7 87.36(18) . . ?
O10 V5 O7 155.81(17) . . ?
O14 V5 O7 82.85(17) . . ?
O11 V5 O8 174.93(19) . . ?
O9 V5 O8 78.96(16) . . ?
O10 V5 O8 81.04(15) . . ?
O14 V5 O8 76.60(15) . . ?
O7 V5 O8 75.06(14) . . ?
O11 V5 V1 135.69(17) . 5_666 ?
O9 V5 V1 84.00(14) . 5_666 ?
O10 V5 V1 32.55(12) . 5_666 ?
O14 V5 V1 82.66(13) . 5_666 ?
O7 V5 V1 123.57(11) . 5_666 ?
O8 V5 V1 48.54(9) . 5_666 ?
O11 V5 V3 131.64(17) . . ?
O9 V5 V3 81.83(14) . . ?
O10 V5 V3 124.92(13) . . ?
O14 V5 V3 78.08(12) . . ?
O7 V5 V3 31.11(11) . . ?
O8 V5 V3 43.96(9) . . ?
V1 V5 V3 92.48(4) 5_666 . ?
O11 V5 V2 136.50(18) . 5_666 ?
O9 V5 V2 33.03(13) . 5_666 ?
O10 V5 V2 81.80(12) . 5_666 ?
O14 V5 V2 122.95(13) . 5_666 ?
O7 V5 V2 84.41(11) . 5_666 ?
O8 V5 V2 46.40(9) . 5_666 ?
V1 V5 V2 59.95(3) 5_666 5_666 ?
V3 V5 V2 63.66(3) . 5_666 ?
N1 Cu1 N1 180.0 5_667 . ?
N1 Cu1 N3 90.2(2) 5_667 5_667 ?
N1 Cu1 N3 89.9(2) . 5_667 ?
N1 Cu1 N3 89.8(2) 5_667 . ?
N1 Cu1 N3 90.1(2) . . ?
N3 Cu1 N3 180.0(3) 5_667 . ?
N1 Cu1 O1 91.81(18) 5_667 . ?
N1 Cu1 O1 88.19(18) . . ?
N3 Cu1 O1 89.90(18) 5_667 . ?
N3 Cu1 O1 90.10(18) . . ?
C1 N1 C2 104.3(6) . . ?
C1 N1 Cu1 123.9(4) . . ?
C2 N1 Cu1 131.6(5) . . ?
C1 N2 C3 106.4(6) . . ?
C1 N2 C4 125.3(6) . . ?
C3 N2 C4 128.1(6) . . ?
C7 N3 C8 105.5(5) . . ?
C7 N3 Cu1 128.6(5) . . ?
C8 N3 Cu1 125.7(4) . . ?
C7 N4 C9 106.9(6) . . ?
C7 N4 C10 129.4(6) . . ?
C9 N4 C10 123.6(6) . . ?
C13 N5 C14 108.3(7) . . ?
C13 N5 C16 124.0(8) . . ?
C14 N5 C16 127.3(6) . . ?
C21 N7 C19 106.4(7) . . ?
C21 N7 C22 126.3(8) . . ?
C19 N7 C22 127.1(7) . . ?
C19 N8 C20 106.4(8) . . ?
V1 O1 Cu1 165.3(3) . . ?
V2 O2 V1 114.3(2) . . ?
V3 O3 V1 109.55(19) . . ?
V3 O5 V4 107.71(18) . 5_666 ?
V3 O5 V2 109.91(18) . 5_666 ?
V4 O5 V2 100.42(17) 5_666 5_666 ?
V3 O6 V2 106.93(17) . . ?
V3 O6 V4 107.90(18) . . ?
V2 O6 V4 101.52(17) . . ?
V3 O7 V5 110.9(2) . . ?
V3 O8 V3 102.10(16) 5_666 . ?
V3 O8 V4 94.18(15) 5_666 . ?
V3 O8 V4 92.60(14) . . ?
V3 O8 V2 91.04(14) 5_666 5_666 ?
V3 O8 V2 95.72(15) . 5_666 ?
V4 O8 V2 169.04(19) . 5_666 ?
V3 O8 V1 88.71(14) 5_666 5_666 ?
V3 O8 V1 169.16(19) . 5_666 ?
V4 O8 V1 85.73(14) . 5_666 ?
V2 O8 V1 84.76(13) 5_666 5_666 ?
V3 O8 V5 170.72(19) 5_666 . ?
V3 O8 V5 86.72(13) . . ?
V4 O8 V5 88.24(13) . . ?
V2 O8 V5 85.13(13) 5_666 . ?
V1 O8 V5 82.53(13) 5_666 . ?
V5 O9 V2 115.4(2) . 5_666 ?
V1 O10 V5 113.1(2) 5_666 . ?
V4 O12 V1 115.5(2) . 5_666 ?
V4 O14 V5 113.8(2) . . ?
N1 C1 N2 112.5(6) . . ?
N1 C1 H1 123.7 . . ?
N2 C1 H1 123.7 . . ?
C3 C2 N1 110.0(6) . . ?
C3 C2 H2 125.0 . . ?
N1 C2 H2 125.0 . . ?
C2 C3 N2 106.7(6) . . ?
C2 C3 H3 126.6 . . ?
N2 C3 H3 126.6 . . ?
N2 C4 C5 112.9(6) . . ?
N2 C4 H4A 109.0 . . ?
C5 C4 H4A 109.0 . . ?
N2 C4 H4B 109.0 . . ?
C5 C4 H4B 109.0 . . ?
H4A C4 H4B 107.8 . . ?
C4 C5 C6 110.1(8) . . ?
C4 C5 H5A 109.6 . . ?
C6 C5 H5A 109.6 . . ?
C4 C5 H5B 109.6 . . ?
C6 C5 H5B 109.6 . . ?
H5A C5 H5B 108.2 . . ?
C5 C6 H6A 109.5 . . ?
C5 C6 H6B 109.5 . . ?
H6A C6 H6B 109.5 . . ?
C5 C6 H6C 109.5 . . ?
H6A C6 H6C 109.5 . . ?
H6B C6 H6C 109.5 . . ?
N3 C7 N4 110.9(6) . . ?
N3 C7 H7 124.5 . . ?
N4 C7 H7 124.5 . . ?
C9 C8 N3 110.7(6) . . ?
C9 C8 H8 124.7 . . ?
N3 C8 H8 124.7 . . ?
C8 C9 N4 105.9(6) . . ?
C8 C9 H9 127.0 . . ?
N4 C9 H9 127.0 . . ?
C11 C10 N4 114.5(7) . . ?
C11 C10 H10A 108.6 . . ?
N4 C10 H10A 108.6 . . ?
C11 C10 H10B 108.6 . . ?
N4 C10 H10B 108.6 . . ?
H10A C10 H10B 107.6 . . ?
C10 C11 C12 109.4(8) . . ?
C10 C11 H11A 109.8 . . ?
C12 C11 H11A 109.8 . . ?
C10 C11 H11B 109.8 . . ?
C12 C11 H11B 109.8 . . ?
H11A C11 H11B 108.2 . . ?
C11 C12 H12A 109.5 . . ?
C11 C12 H12B 109.5 . . ?
H12A C12 H12B 109.5 . . ?
C11 C12 H12C 109.5 . . ?
H12A C12 H12C 109.5 . . ?
H12B C12 H12C 109.5 . . ?
N6 C13 N5 104.9(8) . . ?
N6 C13 H13 127.6 . . ?
N5 C13 H13 127.6 . . ?
C15 C14 N5 106.8(7) . . ?
C15 C14 H14 126.6 . . ?
N5 C14 H14 126.6 . . ?
N6 C15 C14 103.7(8) . . ?
N6 C15 H15 128.1 . . ?
C14 C15 H15 128.1 . . ?
C17 C16 N5 106.0(9) . . ?
C17 C16 H16A 110.5 . . ?
N5 C16 H16A 110.5 . . ?
C17 C16 H16B 110.5 . . ?
N5 C16 H16B 110.5 . . ?
H16A C16 H16B 108.7 . . ?
C16 C17 C18 104.2(9) . . ?
C16 C17 H17A 110.9 . . ?
C18 C17 H17A 110.9 . . ?
C16 C17 H17B 110.9 . . ?
C18 C17 H17B 110.9 . . ?
H17A C17 H17B 108.9 . . ?
C17 C18 H18A 109.5 . . ?
C17 C18 H18B 109.5 . . ?
H18A C18 H18B 109.5 . . ?
C17 C18 H18C 109.5 . . ?
H18A C18 H18C 109.5 . . ?
H18B C18 H18C 109.5 . . ?
N8 C19 N7 107.8(7) . . ?
N8 C19 H19 126.1 . . ?
N7 C19 H19 126.1 . . ?
C21 C20 N8 109.0(7) . . ?
C21 C20 H20 125.5 . . ?
N8 C20 H20 125.5 . . ?
C20 C21 N7 110.3(8) . . ?
C20 C21 H21 124.9 . . ?
N7 C21 H21 124.9 . . ?
N7 C22 C23 109.8(8) . . ?
N7 C22 H22A 109.7 . . ?
C23 C22 H22A 109.7 . . ?
N7 C22 H22B 109.7 . . ?
C23 C22 H22B 109.7 . . ?
H22A C22 H22B 108.2 . . ?
C24 C23 C22 111.6(12) . . ?
C24 C23 H23A 109.3 . . ?
C22 C23 H23A 109.3 . . ?
C24 C23 H23B 109.3 . . ?
C22 C23 H23B 109.3 . . ?
H23A C23 H23B 108.0 . . ?
C23 C24 H24A 109.5 . . ?
C23 C24 H24B 109.5 . . ?
H24A C24 H24B 109.5 . . ?
C23 C24 H24C 109.5 . . ?
H24A C24 H24C 109.5 . . ?
H24B C24 H24C 109.5 . . ?

loop_
_geom_bond_atom_site_label_1
_geom_bond_atom_site_label_2
_geom_bond_distance
_geom_bond_site_symmetry_2
_geom_bond_publ_flag
N6 C13 1.255(10) . ?
N6 C15 1.314(9) . ?
V1 O1 1.623(5) . ?
V1 O10 1.792(4) 5_666 ?
V1 O2 1.870(4) . ?
V1 O12 1.879(4) 5_666 ?
V1 O3 2.093(4) . ?
V1 O8 2.316(4) 5_666 ?
V1 V5 3.0645(14) 5_666 ?
V1 V2 3.0812(15) . ?
V1 V3 3.0915(14) . ?
V1 V4 3.1076(14) 5_666 ?
V2 O4 1.612(4) . ?
V2 O2 1.797(4) . ?
V2 O9 1.872(4) 5_666 ?
V2 O6 1.966(4) . ?
V2 O5 2.021(4) 5_666 ?
V2 O8 2.255(4) 5_666 ?
V2 V4 3.0859(14) . ?
V2 V5 3.1022(14) 5_666 ?
V2 V3 3.1093(14) . ?
V3 O3 1.680(4) . ?
V3 O7 1.697(4) . ?
V3 O6 1.903(4) . ?
V3 O5 1.954(4) . ?
V3 O8 2.100(4) 5_666 ?
V3 O8 2.133(4) . ?
V3 V5 3.0677(14) . ?
V4 O13 1.605(4) . ?
V4 O12 1.795(4) . ?
V4 O14 1.857(4) . ?
V4 O5 1.995(4) 5_666 ?
V4 O6 2.018(4) . ?
V4 O8 2.251(4) . ?
V5 O11 1.608(4) . ?
V5 O9 1.798(4) . ?
V5 O10 1.882(4) . ?
V5 O14 1.950(4) . ?
V5 O7 2.021(4) . ?
V5 O8 2.330(4) . ?
Cu1 N1 2.010(5) 5_667 ?
Cu1 N1 2.010(5) . ?
Cu1 N3 2.013(5) 5_667 ?
Cu1 N3 2.013(5) . ?
Cu1 O1 2.491(4) . ?
N1 C1 1.315(8) . ?
N1 C2 1.380(8) . ?
N2 C1 1.333(8) . ?
N2 C3 1.369(9) . ?
N2 C4 1.481(8) . ?
N3 C7 1.312(8) . ?
N3 C8 1.366(8) . ?
N4 C7 1.349(8) . ?
N4 C9 1.374(9) . ?
N4 C10 1.473(9) . ?
N5 C13 1.321(10) . ?
N5 C14 1.380(11) . ?
N5 C16 1.590(11) . ?
N7 C21 1.347(9) . ?
N7 C19 1.370(11) . ?
N7 C22 1.484(11) . ?
N8 C19 1.351(11) . ?
N8 C20 1.375(10) . ?
C1 H1 0.9300 . ?
C2 C3 1.335(10) . ?
C2 H2 0.9300 . ?
C3 H3 0.9300 . ?
C4 C5 1.492(11) . ?
C4 H4A 0.9700 . ?
C4 H4B 0.9700 . ?
C5 C6 1.537(11) . ?
C5 H5A 0.9700 . ?
C5 H5B 0.9700 . ?
C6 H6A 0.9600 . ?
C6 H6B 0.9600 . ?
C6 H6C 0.9600 . ?
C7 H7 0.9300 . ?
C8 C9 1.334(9) . ?
C8 H8 0.9300 . ?
C9 H9 0.9300 . ?
C10 C11 1.454(12) . ?
C10 H10A 0.9700 . ?
C10 H10B 0.9700 . ?
C11 C12 1.543(12) . ?
C11 H11A 0.9700 . ?
C11 H11B 0.9700 . ?
C12 H12A 0.9600 . ?
C12 H12B 0.9600 . ?
C12 H12C 0.9600 . ?
C13 H13 0.9300 . ?
C14 C15 1.330(11) . ?
C14 H14 0.9300 . ?
C15 H15 0.9300 . ?
C16 C17 1.424(14) . ?
C16 H16A 0.9700 . ?
C16 H16B 0.9700 . ?
C17 C18 1.580(13) . ?
C17 H17A 0.9700 . ?
C17 H17B 0.9700 . ?
C18 H18A 0.9600 . ?
C18 H18B 0.9600 . ?
C18 H18C 0.9600 . ?
C19 H19 0.9300 . ?
C20 C21 1.283(11) . ?
C20 H20 0.9300 . ?
C21 H21 0.9300 . ?
C22 C23 1.544(14) . ?
C22 H22A 0.9700 . ?
C22 H22B 0.9700 . ?
C23 C24 1.477(15) . ?
C23 H23A 0.9700 . ?
C23 H23B 0.9700 . ?
C24 H24A 0.9600 . ?
C24 H24B 0.9600 . ?
C24 H24C 0.9600 . ?
